data_4037323
loop_
_publ_author_name
'Rycek, Lukas'
'Hayward, John J.'
'Latif, Marwa Abdel'
'Tanko, James'
'Simionescu, Razvan'
'Hudlicky, Tomas'

_publ_section_title
;
 Chemoenzymatic Total Synthesis of Hydromorphone by an Oxidative
 Dearomatization/Intramolecular [4 + 2] Cycloaddition Sequence: A
 Second-Generation Approach.
;
_journal_issue 22
_journal_name_full 'The Journal of organic chemistry'
_journal_page_first 10930
_journal_page_last 10941
_journal_paper_doi 10.1021/acs.joc.6b01990
_journal_volume 81
_journal_year 2016
_chemical_formula_moiety 'C15 H20 O3'
_chemical_formula_sum 'C15 H20 O3'
_chemical_formula_weight 248.31
_space_group_crystal_system triclinic
_space_group_IT_number 2
_space_group_name_Hall '-P 1'
_space_group_name_H-M_alt 'P -1'
_atom_sites_solution_hydrogens difmap
_audit_creation_method SHELXL-2014/6
_cell_angle_alpha 94.6390(10)
_cell_angle_beta 90.5730(10)
_cell_angle_gamma 99.5660(10)
_cell_formula_units_Z 2
_cell_length_a 6.7727(2)
_cell_length_b 8.6658(3)
_cell_length_c 10.6659(3)
_cell_measurement_reflns_used 6434
_cell_measurement_temperature 173(2)
_cell_measurement_theta_max 71.73
_cell_measurement_theta_min 4.16
_cell_volume 615.09(3)
_computing_cell_refinement 'Bruker SAINT'
_computing_data_collection 'Bruker APEX2'
_computing_data_reduction 'Bruker SAINT'
_computing_molecular_graphics 'Bruker SHELXTL'
_computing_publication_material 'Bruker SHELXTL'
_computing_structure_refinement 'SHELXL-2014/6 (Sheldrick, 2014)'
_computing_structure_solution 'SHELXS-97 (Sheldrick 2008)'
_diffrn_ambient_temperature 173(2)
_diffrn_measured_fraction_theta_full 0.973
_diffrn_measured_fraction_theta_max 0.949
_diffrn_measurement_device_type 'Bruker APEX-II CCD'
_diffrn_measurement_method '\f and \w scans'
_diffrn_radiation_type CuK\a
_diffrn_radiation_wavelength 1.54178
_diffrn_reflns_av_R_equivalents 0.0318
_diffrn_reflns_av_unetI/netI 0.0296
_diffrn_reflns_Laue_measured_fraction_full 0.973
_diffrn_reflns_Laue_measured_fraction_max 0.949
_diffrn_reflns_limit_h_max 8
_diffrn_reflns_limit_h_min -8
_diffrn_reflns_limit_k_max 10
_diffrn_reflns_limit_k_min -10
_diffrn_reflns_limit_l_max 13
_diffrn_reflns_limit_l_min -12
_diffrn_reflns_number 6655
_diffrn_reflns_point_group_measured_fraction_full 0.973
_diffrn_reflns_point_group_measured_fraction_max 0.949
_diffrn_reflns_theta_full 67.679
_diffrn_reflns_theta_max 71.719
_diffrn_reflns_theta_min 4.160
_exptl_absorpt_coefficient_mu 0.739
_exptl_absorpt_correction_T_max 0.8532
_exptl_absorpt_correction_T_min 0.7532
_exptl_absorpt_correction_type numerical
_exptl_absorpt_process_details SADABS
_exptl_crystal_colour colourless
_exptl_crystal_density_diffrn 1.341
_exptl_crystal_description block
_exptl_crystal_F_000 268
_exptl_crystal_size_max 0.442
_exptl_crystal_size_mid 0.407
_exptl_crystal_size_min 0.379
_refine_diff_density_max 0.274
_refine_diff_density_min -0.283
_refine_diff_density_rms 0.063
_refine_ls_extinction_method none
_refine_ls_goodness_of_fit_ref 1.070
_refine_ls_hydrogen_treatment refxyz
_refine_ls_matrix_type full
_refine_ls_number_parameters 223
_refine_ls_number_reflns 2294
_refine_ls_number_restraints 0
_refine_ls_restrained_S_all 1.070
_refine_ls_R_factor_all 0.0403
_refine_ls_R_factor_gt 0.0401
_refine_ls_shift/su_max 0.000
_refine_ls_shift/su_mean 0.000
_refine_ls_structure_factor_coef Fsqd
_refine_ls_weighting_details 'w=1/[\s^2^(Fo^2^)+(0.0587P)^2^+0.1914P] where P=(Fo^2^+2Fc^2^)/3'
_refine_ls_weighting_scheme calc
_refine_ls_wR_factor_gt 0.1049
_refine_ls_wR_factor_ref 0.1052
_reflns_Friedel_coverage 0.000
_reflns_number_gt 2267
_reflns_number_total 2294
_reflns_threshold_expression 'I > 2\s(I)'
_cod_data_source_file jo6b01990_si_002.cif
_cod_data_source_block lrk_main_0m_a
_cod_database_code 4037323
_shelx_space_group_comment
; 
The symmetry employed for this shelxl refinement is uniquely defined 
by the following loop, which should always be used as a source of 
symmetry information in preference to the above space-group names. 
They are only intended as comments. 
;
_shelx_estimated_absorpt_t_min 0.736
_shelx_estimated_absorpt_t_max 0.767
_shelxl_version_number 2014/6

loop_
_space_group_symop_operation_xyz
'x, y, z'
'-x, -y, -z'

loop_
_atom_site_label
_atom_site_type_symbol
_atom_site_fract_x
_atom_site_fract_y
_atom_site_fract_z
_atom_site_U_iso_or_equiv
_atom_site_adp_type
_atom_site_occupancy
_atom_site_site_symmetry_order
_atom_site_calc_flag
_atom_site_refinement_flags_adp
O2 O 0.24403(12) 0.56873(10) 0.27363(8) 0.0254(2) Uani 1 1 d .
O3 O 0.57361(12) 0.59159(10) 0.35236(8) 0.0238(2) Uani 1 1 d .
O1 O 0.25628(14) 0.64022(11) 0.54576(9) 0.0306(2) Uani 1 1 d .
H1A H 0.335(3) 0.581(2) 0.5664(16) 0.037 Uiso 1 1 d U
C1 C 0.25273(19) 0.96754(14) 0.35572(12) 0.0253(3) Uani 1 1 d .
H1B H 0.175(2) 1.0521(19) 0.3508(14) 0.030 Uiso 1 1 d U
C2 C 0.21670(18) 0.86624(15) 0.44351(11) 0.0255(3) Uani 1 1 d .
H2A H 0.107(2) 0.8667(18) 0.5035(15) 0.031 Uiso 1 1 d U
C3 C 0.35096(18) 0.74707(14) 0.46290(11) 0.0228(3) Uani 1 1 d .
H3A H 0.477(2) 0.8051(18) 0.5010(14) 0.027 Uiso 1 1 d U
C4 C 0.40576(16) 0.67135(13) 0.33505(11) 0.0204(3) Uani 1 1 d .
C5 C 0.73546(17) 0.64787(14) 0.26844(11) 0.0226(3) Uani 1 1 d .
H5A H 0.861(2) 0.6417(18) 0.3144(14) 0.027 Uiso 1 1 d U
C6 C 0.7205(2) 0.55008(15) 0.14233(12) 0.0274(3) Uani 1 1 d .
H6B H 0.582(3) 0.5281(19) 0.1116(15) 0.033 Uiso 1 1 d U
H6A H 0.766(2) 0.448(2) 0.1528(15) 0.033 Uiso 1 1 d U
C7 C 0.8463(2) 0.64040(16) 0.04457(12) 0.0309(3) Uani 1 1 d .
H7B H 0.985(3) 0.662(2) 0.0734(16) 0.037 Uiso 1 1 d U
H7A H 0.840(3) 0.577(2) -0.0356(17) 0.037 Uiso 1 1 d U
C8 C 0.7755(2) 0.79562(15) 0.02610(12) 0.0274(3) Uani 1 1 d .
H8B H 0.630(2) 0.7733(19) -0.0035(15) 0.033 Uiso 1 1 d U
H8A H 0.852(2) 0.8469(19) -0.0406(16) 0.033 Uiso 1 1 d U
C9 C 0.7118(2) 1.05830(15) 0.13977(13) 0.0293(3) Uani 1 1 d .
H9B H 0.814(3) 1.148(2) 0.1709(15) 0.035 Uiso 1 1 d U
H9A H 0.684(2) 1.070(2) 0.0500(16) 0.035 Uiso 1 1 d U
C10 C 0.52670(19) 1.07408(14) 0.21489(11) 0.0256(3) Uani 1 1 d .
H10A H 0.495(2) 1.178(2) 0.2293(15) 0.031 Uiso 1 1 d U
C11 C 0.41696(18) 0.95584(14) 0.26908(11) 0.0222(3) Uani 1 1 d .
C12 C 0.47845(16) 0.79752(13) 0.24686(10) 0.0193(3) Uani 1 1 d .
H12A H 0.428(2) 0.7523(17) 0.1629(14) 0.023 Uiso 1 1 d U
C13 C 0.70609(17) 0.81618(14) 0.25695(11) 0.0207(3) Uani 1 1 d .
H13A H 0.749(2) 0.8760(18) 0.3398(14) 0.025 Uiso 1 1 d U
C14 C 0.80004(18) 0.90382(14) 0.14801(11) 0.0237(3) Uani 1 1 d .
H14A H 0.948(2) 0.9351(18) 0.1643(14) 0.028 Uiso 1 1 d U
C15 C 0.1871(2) 0.41747(15) 0.31965(14) 0.0307(3) Uani 1 1 d .
H15A H 0.121(3) 0.352(2) 0.2533(18) 0.046 Uiso 1 1 d U
H15B H 0.097(3) 0.418(2) 0.3830(18) 0.046 Uiso 1 1 d U
H15C H 0.298(3) 0.376(2) 0.3570(17) 0.046 Uiso 1 1 d U

loop_
_atom_site_aniso_label
_atom_site_aniso_U_11
_atom_site_aniso_U_22
_atom_site_aniso_U_33
_atom_site_aniso_U_23
_atom_site_aniso_U_13
_atom_site_aniso_U_12
O2 0.0241(4) 0.0215(4) 0.0289(4) 0.0028(3) -0.0019(3) -0.0013(3)
O3 0.0208(4) 0.0262(4) 0.0271(4) 0.0104(3) 0.0061(3) 0.0075(3)
O1 0.0305(5) 0.0346(5) 0.0302(5) 0.0137(4) 0.0116(4) 0.0095(4)
C1 0.0255(6) 0.0246(6) 0.0272(6) -0.0001(5) 0.0005(5) 0.0089(5)
C2 0.0234(6) 0.0275(6) 0.0257(6) -0.0009(5) 0.0046(5) 0.0053(5)
C3 0.0214(6) 0.0262(6) 0.0207(6) 0.0040(5) 0.0031(4) 0.0023(5)
C4 0.0170(5) 0.0211(6) 0.0237(6) 0.0036(4) 0.0007(4) 0.0039(4)
C5 0.0182(6) 0.0262(6) 0.0250(6) 0.0084(5) 0.0040(4) 0.0052(4)
C6 0.0307(7) 0.0238(6) 0.0297(6) 0.0045(5) 0.0056(5) 0.0090(5)
C7 0.0363(7) 0.0319(7) 0.0276(7) 0.0052(5) 0.0100(5) 0.0132(6)
C8 0.0311(7) 0.0299(7) 0.0234(6) 0.0077(5) 0.0074(5) 0.0089(5)
C9 0.0326(7) 0.0230(6) 0.0326(7) 0.0083(5) 0.0066(6) 0.0028(5)
C10 0.0313(6) 0.0221(6) 0.0245(6) 0.0023(5) -0.0003(5) 0.0072(5)
C11 0.0234(6) 0.0232(6) 0.0207(5) 0.0018(4) -0.0020(4) 0.0063(5)
C12 0.0188(5) 0.0209(6) 0.0184(5) 0.0022(4) 0.0006(4) 0.0037(4)
C13 0.0186(6) 0.0228(6) 0.0207(6) 0.0033(5) 0.0006(4) 0.0026(4)
C14 0.0211(6) 0.0252(6) 0.0254(6) 0.0072(5) 0.0035(5) 0.0024(5)
C15 0.0302(7) 0.0224(6) 0.0375(7) 0.0035(5) 0.0046(6) -0.0019(5)

loop_
_atom_type_symbol
_atom_type_description
_atom_type_scat_dispersion_real
_atom_type_scat_dispersion_imag
_atom_type_scat_source
C C 0.0181 0.0091 'International Tables Vol C Tables 4.2.6.8 and 6.1.1.4'
H H 0.0000 0.0000 'International Tables Vol C Tables 4.2.6.8 and 6.1.1.4'
O O 0.0492 0.0322 'International Tables Vol C Tables 4.2.6.8 and 6.1.1.4'

loop_
_geom_angle_atom_site_label_1
_geom_angle_atom_site_label_2
_geom_angle_atom_site_label_3
_geom_angle
C4 O2 C15 117.75(9)
C4 O3 C5 110.12(8)
C3 O1 H1A 110.0(12)
C2 C1 C11 119.50(11)
C2 C1 H1B 120.8(9)
C11 C1 H1B 119.6(9)
C1 C2 C3 121.62(11)
C1 C2 H2A 123.5(9)
C3 C2 H2A 114.8(9)
O1 C3 C2 108.26(9)
O1 C3 C4 114.87(10)
C2 C3 C4 110.24(9)
O1 C3 H3A 110.2(9)
C2 C3 H3A 106.9(9)
C4 C3 H3A 106.1(9)
O2 C4 O3 110.83(9)
O2 C4 C12 107.35(9)
O3 C4 C12 105.28(8)
O2 C4 C3 113.34(9)
O3 C4 C3 109.40(9)
C12 C4 C3 110.32(9)
O3 C5 C13 102.00(9)
O3 C5 C6 112.29(10)
C13 C5 C6 113.07(9)
O3 C5 H5A 105.4(9)
C13 C5 H5A 112.4(9)
C6 C5 H5A 111.1(9)
C5 C6 C7 110.28(10)
C5 C6 H6B 109.9(10)
C7 C6 H6B 108.0(10)
C5 C6 H6A 109.8(9)
C7 C6 H6A 110.8(9)
H6B C6 H6A 108.1(13)
C8 C7 C6 111.10(10)
C8 C7 H7B 108.9(10)
C6 C7 H7B 108.9(10)
C8 C7 H7A 109.9(10)
C6 C7 H7A 110.4(10)
H7B C7 H7A 107.6(14)
C7 C8 C14 111.12(10)
C7 C8 H8B 109.1(9)
C14 C8 H8B 110.4(9)
C7 C8 H8A 109.3(9)
C14 C8 H8A 110.1(10)
H8B C8 H8A 106.7(13)
C10 C9 C14 116.96(10)
C10 C9 H9B 105.7(10)
C14 C9 H9B 108.8(10)
C10 C9 H9A 109.3(10)
C14 C9 H9A 108.4(10)
H9B C9 H9A 107.3(14)
C11 C10 C9 123.99(11)
C11 C10 H10A 119.0(9)
C9 C10 H10A 116.8(10)
C10 C11 C1 126.52(11)
C10 C11 C12 116.69(11)
C1 C11 C12 116.60(10)
C11 C12 C4 119.18(9)
C11 C12 C13 109.22(9)
C4 C12 C13 103.90(9)
C11 C12 H12A 107.9(8)
C4 C12 H12A 105.2(8)
C13 C12 H12A 111.4(9)
C5 C13 C12 101.49(9)
C5 C13 C14 119.40(10)
C12 C13 C14 109.92(9)
C5 C13 H13A 106.8(8)
C12 C13 H13A 107.2(9)
C14 C13 H13A 111.0(9)
C13 C14 C8 110.31(10)
C13 C14 C9 109.53(10)
C8 C14 C9 113.96(10)
C13 C14 H14A 109.6(9)
C8 C14 H14A 106.2(9)
C9 C14 H14A 107.1(9)
O2 C15 H15A 106.8(11)
O2 C15 H15B 112.7(12)
H15A C15 H15B 105.9(16)
O2 C15 H15C 114.1(11)
H15A C15 H15C 113.5(16)
H15B C15 H15C 103.6(16)

loop_
_geom_bond_atom_site_label_1
_geom_bond_atom_site_label_2
_geom_bond_distance
O2 C4 1.4098(14)
O2 C15 1.4309(15)
O3 C4 1.4428(13)
O3 C5 1.4674(13)
O1 C3 1.4128(14)
O1 H1A 0.835(18)
C1 C2 1.3317(18)
C1 C11 1.4643(17)
C1 H1B 0.975(16)
C2 C3 1.5096(16)
C2 H2A 0.983(17)
C3 C4 1.5409(16)
C3 H3A 0.980(16)
C4 C12 1.5229(15)
C5 C13 1.5188(16)
C5 C6 1.5238(17)
C5 H5A 0.986(16)
C6 C7 1.5342(17)
C6 H6B 0.975(17)
C6 H6A 0.999(17)
C7 C8 1.5278(17)
C7 H7B 0.965(18)
C7 H7A 0.975(18)
C8 C14 1.5311(18)
C8 H8B 1.011(16)
C8 H8A 0.975(17)
C9 C10 1.5137(18)
C9 C14 1.5625(17)
C9 H9B 0.985(18)
C9 H9A 0.991(17)
C10 C11 1.3369(17)
C10 H10A 0.962(17)
C11 C12 1.5004(15)
C12 C13 1.5251(15)
C12 H12A 0.982(15)
C13 C14 1.5260(15)
C13 H13A 1.002(15)
C14 H14A 1.001(16)
C15 H15A 0.93(2)
C15 H15B 0.92(2)
C15 H15C 0.98(2)

loop_
_geom_hbond_atom_site_label_D
_geom_hbond_atom_site_label_H
_geom_hbond_atom_site_label_A
_geom_hbond_distance_DH
_geom_hbond_distance_HA
_geom_hbond_distance_DA
_geom_hbond_angle_DHA
_geom_hbond_site_symmetry_A
O1 H1A O3 0.835(18) 1.973(19) 2.7641(12) 157.9(17) 2_666
C15 H15B O1 0.92(2) 2.50(2) 3.3215(16) 149.4(15) 2_566

loop_
_geom_torsion_atom_site_label_1
_geom_torsion_atom_site_label_2
_geom_torsion_atom_site_label_3
_geom_torsion_atom_site_label_4
_geom_torsion
C11 C1 C2 C3 4.86(19)
C1 C2 C3 O1 -169.88(11)
C1 C2 C3 C4 -43.46(16)
C15 O2 C4 O3 47.86(13)
C15 O2 C4 C12 162.33(10)
C15 O2 C4 C3 -75.59(13)
C5 O3 C4 O2 108.81(10)
C5 O3 C4 C12 -6.96(12)
C5 O3 C4 C3 -125.51(10)
O1 C3 C4 O2 51.39(13)
C2 C3 C4 O2 -71.23(12)
O1 C3 C4 O3 -72.83(12)
C2 C3 C4 O3 164.54(9)
O1 C3 C4 C12 171.80(9)
C2 C3 C4 C12 49.18(13)
C4 O3 C5 C13 30.23(11)
C4 O3 C5 C6 -91.11(11)
O3 C5 C6 C7 161.99(10)
C13 C5 C6 C7 47.23(14)
C5 C6 C7 C8 -59.45(14)
C6 C7 C8 C14 62.26(15)
C14 C9 C10 C11 -11.82(19)
C9 C10 C11 C1 171.62(12)
C9 C10 C11 C12 -3.27(18)
C2 C1 C11 C10 -149.89(13)
C2 C1 C11 C12 25.01(16)
C10 C11 C12 C4 161.24(11)
C1 C11 C12 C4 -14.17(15)
C10 C11 C12 C13 42.16(14)
C1 C11 C12 C13 -133.26(10)
O2 C4 C12 C11 100.92(11)
O3 C4 C12 C11 -140.95(10)
C3 C4 C12 C11 -23.02(14)
O2 C4 C12 C13 -137.30(9)
O3 C4 C12 C13 -19.17(11)
C3 C4 C12 C13 98.76(10)
O3 C5 C13 C12 -40.50(10)
C6 C5 C13 C12 80.29(11)
O3 C5 C13 C14 -161.41(10)
C6 C5 C13 C14 -40.61(14)
C11 C12 C13 C5 165.05(9)
C4 C12 C13 C5 36.87(11)
C11 C12 C13 C14 -67.61(12)
C4 C12 C13 C14 164.20(9)
C5 C13 C14 C8 41.61(14)
C12 C13 C14 C8 -74.96(12)
C5 C13 C14 C9 167.82(10)
C12 C13 C14 C9 51.25(13)
C7 C8 C14 C13 -50.80(14)
C7 C8 C14 C9 -174.48(10)
C10 C9 C14 C13 -13.44(16)
C10 C9 C14 C8 110.66(13)
